data_7018987
loop_
_publ_author_name
'Yang, Qian'
'Zhao, Jiong-Peng'
'Song, Wei-Chao'
'Bu, Xian-He'

_publ_section_title
;
 Two azido-bridged cobalt(ii) coordination polymers with nicotinate
 co-ligand: synthesis, structures and magnetic properties
;
_journal_issue 20
_journal_name_full 'Dalton Transactions'
_journal_page_first 6272
_journal_paper_doi 10.1039/c2dt30262d
_journal_volume 41
_journal_year 2012
_chemical_formula_sum 'C6 H4 Co N4 O2'
_chemical_formula_weight 223.06
_chemical_name_systematic
;
?
;
_space_group_IT_number 19
_symmetry_cell_setting orthorhombic
_symmetry_space_group_name_Hall 'P 2ac 2ab'
_symmetry_space_group_name_H-M 'P 21 21 21'
_atom_sites_solution_hydrogens geom
_atom_sites_solution_primary direct
_atom_sites_solution_secondary difmap
_audit_creation_method SHELXL-97
_cell_angle_alpha 90.00
_cell_angle_beta 90.00
_cell_angle_gamma 90.00
_cell_formula_units_Z 4
_cell_length_a 6.0825(12)
_cell_length_b 10.182(2)
_cell_length_c 12.533(3)
_cell_measurement_temperature 293(2)
_cell_volume 776.2(3)
_computing_cell_refinement PROCESS-AUTO
_computing_data_collection PROCESS-AUTO
_computing_data_reduction CrystalStructure
_computing_publication_material 'CrystalStructure 3.7.0'
_computing_structure_refinement SHELXL
_computing_structure_solution DirectMethod
_diffrn_ambient_temperature 293(2)
_diffrn_measured_fraction_theta_full 0.999
_diffrn_measured_fraction_theta_max 0.999
_diffrn_measurement_device_type SCX-MINI
_diffrn_radiation_monochromator graphite
_diffrn_radiation_source 'fine-focus sealed tube'
_diffrn_radiation_type MoK\a
_diffrn_radiation_wavelength 0.71073
_diffrn_reflns_av_R_equivalents 0.0318
_diffrn_reflns_av_sigmaI/netI 0.0270
_diffrn_reflns_limit_h_max 7
_diffrn_reflns_limit_h_min -7
_diffrn_reflns_limit_k_max 13
_diffrn_reflns_limit_k_min -13
_diffrn_reflns_limit_l_max 16
_diffrn_reflns_limit_l_min -16
_diffrn_reflns_number 8151
_diffrn_reflns_theta_full 27.48
_diffrn_reflns_theta_max 27.48
_diffrn_reflns_theta_min 3.25
_exptl_absorpt_coefficient_mu 2.177
_exptl_absorpt_correction_type none
_exptl_crystal_colour Colorless
_exptl_crystal_density_diffrn 1.909
_exptl_crystal_density_method 'not measured'
_exptl_crystal_description Prism
_exptl_crystal_F_000 864.00
_exptl_crystal_size_max 0.20
_exptl_crystal_size_mid 0.20
_exptl_crystal_size_min 0.20
_refine_diff_density_max 0.286
_refine_diff_density_min -0.280
_refine_diff_density_rms 0.056
_refine_ls_abs_structure_details 'Flack H D (1983), Acta Cryst. A39, 876-881'
_refine_ls_abs_structure_Flack 0.029(18)
_refine_ls_extinction_method none
_refine_ls_goodness_of_fit_ref 1.134
_refine_ls_hydrogen_treatment constr
_refine_ls_matrix_type full
_refine_ls_number_parameters 118
_refine_ls_number_reflns 1777
_refine_ls_number_restraints 0
_refine_ls_restrained_S_all 1.134
_refine_ls_R_factor_all 0.0300
_refine_ls_R_factor_gt 0.0264
_refine_ls_shift/su_max 0.004
_refine_ls_shift/su_mean 0.001
_refine_ls_structure_factor_coef Fsqd
_refine_ls_weighting_details 'calc w=1/[\s^2^(Fo^2^)+(0.0239P)^2^+0.0635P] where P=(Fo^2^+2Fc^2^)/3'
_refine_ls_weighting_scheme calc
_refine_ls_wR_factor_gt 0.0513
_refine_ls_wR_factor_ref 0.0522
_reflns_number_gt 1668
_reflns_number_total 1777
_reflns_threshold_expression >2sigma(I)
_cod_data_source_file c2dt30262d.txt
_cod_data_source_block 2
_cod_depositor_comments
;
The following automatic conversions were performed:

'_symmetry_cell_setting' value 'Orthorhombic' changed to
'orthorhombic' according to
/home/saulius/struct/CIF-dictionaries/cif_core.dic dictionary named
'cif_core.dic' version 2.4.1 from 2010-06-29.

Automatic conversion script
Id: cif_fix_values 1715 2011-07-08 13:25:40Z adriana 
;
_cod_original_sg_symbol_H-M 'P2(1)2(1)2(1) '
_cod_database_code 7018987

loop_
_symmetry_equiv_pos_as_xyz
'x, y, z'
'-x+1/2, -y, z+1/2'
'-x, y+1/2, -z+1/2'
'x+1/2, -y+1/2, -z'

loop_
_atom_site_label
_atom_site_type_symbol
_atom_site_fract_x
_atom_site_fract_y
_atom_site_fract_z
_atom_site_U_iso_or_equiv
_atom_site_adp_type
_atom_site_occupancy
_atom_site_symmetry_multiplicity
_atom_site_calc_flag
_atom_site_refinement_flags
O2 O 0.3169(3) -0.22713(16) 0.34501(12) 0.0318(4) Uani 1 1 d .
O1 O 0.6085(3) -0.09776(16) 0.37012(12) 0.0291(4) Uani 1 1 d .
C6 C 0.4585(4) -0.1482(2) 0.31409(17) 0.0219(6) Uani 1 1 d .
Co1 Co 0.78831(5) 0.18082(3) 0.00829(2) 0.02056(9) Uani 1 1 d .
N2 N 0.6183(4) 0.3236(2) -0.16888(15) 0.0301(5) Uani 1 1 d .
C1 C 0.5960(4) -0.0147(2) 0.16086(17) 0.0237(5) Uani 1 1 d .
H1A H 0.6894 0.0265 0.2091 0.028 Uiso 1 1 calc R
C5 C 0.4711(4) -0.0391(2) -0.01050(18) 0.0302(5) Uani 1 1 d .
H5A H 0.4778 -0.0156 -0.0821 0.036 Uiso 1 1 calc R
N1 N 0.5920(3) 0.3084(2) -0.07294(14) 0.0263(4) Uani 1 1 d .
C3 C 0.3162(5) -0.1705(3) 0.12594(17) 0.0347(6) Uani 1 1 d .
H3A H 0.2166 -0.2339 0.1488 0.042 Uiso 1 1 calc R
N4 N 0.6030(3) 0.02191(19) 0.05787(14) 0.0234(4) Uani 1 1 d .
C2 C 0.4559(4) -0.1110(2) 0.19787(17) 0.0214(5) Uani 1 1 d .
N3 N 0.6444(4) 0.3416(3) -0.25730(16) 0.0501(7) Uani 1 1 d .
C4 C 0.3256(5) -0.1351(3) 0.01952(18) 0.0392(7) Uani 1 1 d .
H4A H 0.2353 -0.1754 -0.0306 0.047 Uiso 1 1 calc R

loop_
_atom_site_aniso_label
_atom_site_aniso_U_11
_atom_site_aniso_U_22
_atom_site_aniso_U_33
_atom_site_aniso_U_23
_atom_site_aniso_U_13
_atom_site_aniso_U_12
O2 0.0415(11) 0.0367(9) 0.0171(7) 0.0063(7) -0.0017(8) -0.0176(9)
O1 0.0347(10) 0.0349(10) 0.0177(8) 0.0067(7) -0.0051(8) -0.0071(8)
C6 0.0308(14) 0.0188(13) 0.0160(11) 0.0004(9) -0.0023(10) 0.0019(10)
Co1 0.02366(15) 0.02546(15) 0.01256(13) 0.00126(13) 0.00043(12) -0.00147(13)
N2 0.0254(11) 0.0409(12) 0.0240(10) 0.0041(10) -0.0001(8) 0.0040(12)
C1 0.0261(13) 0.0281(13) 0.0170(11) 0.0032(10) -0.0036(9) -0.0030(11)
C5 0.0420(14) 0.0353(13) 0.0131(11) 0.0032(11) -0.0032(12) -0.0054(11)
N1 0.0248(11) 0.0383(12) 0.0157(9) 0.0045(9) 0.0005(7) 0.0021(10)
C3 0.0415(16) 0.0399(14) 0.0228(11) 0.0056(11) -0.0037(11) -0.0182(14)
N4 0.0273(11) 0.0285(11) 0.0143(9) 0.0007(8) 0.0016(8) -0.0029(9)
C2 0.0255(13) 0.0247(12) 0.0140(10) 0.0029(9) 0.0014(9) 0.0000(10)
N3 0.0492(16) 0.0812(19) 0.0201(11) 0.0127(12) 0.0019(10) -0.0043(15)
C4 0.0496(18) 0.0496(15) 0.0185(11) 0.0021(10) -0.0090(12) -0.0213(13)

loop_
_atom_type_symbol
_atom_type_description
_atom_type_scat_dispersion_real
_atom_type_scat_dispersion_imag
_atom_type_scat_source
C C 0.0033 0.0016 'International Tables Vol C Tables 4.2.6.8 and 6.1.1.4'
H H 0.0000 0.0000 'International Tables Vol C Tables 4.2.6.8 and 6.1.1.4'
N N 0.0061 0.0033 'International Tables Vol C Tables 4.2.6.8 and 6.1.1.4'
O O 0.0106 0.0060 'International Tables Vol C Tables 4.2.6.8 and 6.1.1.4'
Co Co 0.3494 0.9721 'International Tables Vol C Tables 4.2.6.8 and 6.1.1.4'

loop_
_geom_angle_atom_site_label_1
_geom_angle_atom_site_label_2
_geom_angle_atom_site_label_3
_geom_angle
_geom_angle_site_symmetry_1
_geom_angle_site_symmetry_3
C6 O2 Co1 138.82(15) . 3_645
C6 O1 Co1 122.02(15) . 2_655
O2 C6 O1 126.3(2) . .
O2 C6 C2 117.3(2) . .
O1 C6 C2 116.4(2) . .
N1 Co1 O1 94.71(8) 4 2_654
N1 Co1 N1 134.57(5) 4 .
O1 Co1 N1 91.19(7) 2_654 .
N1 Co1 N4 114.87(8) 4 .
O1 Co1 N4 95.69(7) 2_654 .
N1 Co1 N4 109.25(9) . .
N1 Co1 O2 84.60(8) 4 3_655
O1 Co1 O2 178.75(7) 2_654 3_655
N1 Co1 O2 88.57(7) . 3_655
N4 Co1 O2 85.54(7) . 3_655
N3 N2 N1 177.9(3) . .
N4 C1 C2 122.7(2) . .
N4 C1 H1A 118.7 . .
C2 C1 H1A 118.7 . .
N4 C5 C4 123.1(2) . .
N4 C5 H5A 118.4 . .
C4 C5 H5A 118.4 . .
N2 N1 Co1 120.47(16) . 4_455
N2 N1 Co1 119.70(17) . .
Co1 N1 Co1 111.72(8) 4_455 .
C2 C3 C4 119.3(2) . .
C2 C3 H3A 120.3 . .
C4 C3 H3A 120.3 . .
C5 N4 C1 118.1(2) . .
C5 N4 Co1 120.09(15) . .
C1 N4 Co1 121.53(16) . .
C1 C2 C3 118.2(2) . .
C1 C2 C6 119.9(2) . .
C3 C2 C6 121.9(2) . .
C5 C4 C3 118.5(2) . .
C5 C4 H4A 120.7 . .
C3 C4 H4A 120.7 . .

loop_
_geom_bond_atom_site_label_1
_geom_bond_atom_site_label_2
_geom_bond_distance
_geom_bond_site_symmetry_2
O2 C6 1.240(3) .
O2 Co1 2.1606(16) 3_645
O1 C6 1.260(3) .
O1 Co1 2.0267(15) 2_655
C6 C2 1.505(3) .
Co1 N1 2.020(2) 4
Co1 O1 2.0267(15) 2_654
Co1 N1 2.037(2) .
Co1 N4 2.068(2) .
Co1 O2 2.1606(16) 3_655
N2 N3 1.134(3) .
N2 N1 1.223(2) .
C1 N4 1.344(3) .
C1 C2 1.379(3) .
C1 H1A 0.9300 .
C5 N4 1.328(3) .
C5 C4 1.371(3) .
C5 H5A 0.9300 .
N1 Co1 2.020(2) 4_455
C3 C2 1.379(3) .
C3 C4 1.383(3) .
C3 H3A 0.9300 .
C4 H4A 0.9300 .

loop_
_geom_torsion_atom_site_label_1
_geom_torsion_atom_site_label_2
_geom_torsion_atom_site_label_3
_geom_torsion_atom_site_label_4
_geom_torsion
_geom_torsion_site_symmetry_1
_geom_torsion_site_symmetry_4
Co1 O2 C6 O1 4.0(4) 3_645 .
Co1 O2 C6 C2 -177.67(17) 3_645 .
Co1 O1 C6 O2 21.3(3) 2_655 .
Co1 O1 C6 C2 -157.05(15) 2_655 .
N3 N2 N1 Co1 98(8) . 4_455
N3 N2 N1 Co1 -116(8) . .
N1 Co1 N1 N2 82.60(17) 4 .
O1 Co1 N1 N2 -15.2(2) 2_654 .
N4 Co1 N1 N2 -111.7(2) . .
O2 Co1 N1 N2 163.6(2) 3_655 .
N1 Co1 N1 Co1 -128.57(13) 4 4_455
O1 Co1 N1 Co1 133.63(10) 2_654 4_455
N4 Co1 N1 Co1 37.18(11) . 4_455
O2 Co1 N1 Co1 -47.59(10) 3_655 4_455
C4 C5 N4 C1 1.5(4) . .
C4 C5 N4 Co1 -172.4(2) . .
C2 C1 N4 C5 -1.0(4) . .
C2 C1 N4 Co1 172.81(19) . .
N1 Co1 N4 C5 -142.84(18) 4 .
O1 Co1 N4 C5 -44.96(19) 2_654 .
N1 Co1 N4 C5 48.3(2) . .
O2 Co1 N4 C5 135.21(19) 3_655 .
N1 Co1 N4 C1 43.5(2) 4 .
O1 Co1 N4 C1 141.36(19) 2_654 .
N1 Co1 N4 C1 -125.38(19) . .
O2 Co1 N4 C1 -38.47(19) 3_655 .
N4 C1 C2 C3 -0.7(4) . .
N4 C1 C2 C6 179.3(2) . .
C4 C3 C2 C1 2.0(4) . .
C4 C3 C2 C6 -178.1(2) . .
O2 C6 C2 C1 174.0(2) . .
O1 C6 C2 C1 -7.5(3) . .
O2 C6 C2 C3 -5.9(4) . .
O1 C6 C2 C3 172.6(2) . .
N4 C5 C4 C3 -0.3(4) . .
C2 C3 C4 C5 -1.5(4) . .
